data_2104585
loop_
_publ_author_name
'Marsh, Richard E.'

_publ_section_title
;
 Space groups <i>P</i>1 and <i>Cc</i>: how are they doing?
;
_journal_coeditor_code BK5088
_journal_issue 6
_journal_name_full 'Acta Crystallographica Section B'
_journal_page_first 782
_journal_page_last 783
_journal_paper_doi 10.1107/S0108768109046448
_journal_volume 65
_journal_year 2009
_chemical_formula_moiety 'C34 H28 O14, C3 H6 O, C H Cl3'
_chemical_formula_sum 'C38 H35 Cl3 O15'
_chemical_formula_weight 838.04
_chemical_name_common MeVinax
_chemical_name_systematic
; 
Trimethyl-vinaxanthone acetone chloroform solvent
;
_chemical_temperature_decomposition 552
_space_group_IT_number 2
_symmetry_cell_setting triclinic
_symmetry_Int_Tables_number 2
_symmetry_space_group_name_Hall '-P 1'
_symmetry_space_group_name_H-M 'P -1'
_cell_angle_alpha 60.716(2)
_cell_angle_beta 78.783(2)
_cell_angle_gamma 83.127(3)
_cell_formula_units_Z 2
_cell_length_a 12.8180(12)
_cell_length_b 12.9727(13)
_cell_length_c 13.4625(11)
_cell_measurement_reflns_used 14548
_cell_measurement_temperature 296.1
_cell_measurement_theta_max 27.5
_cell_measurement_theta_min 3.1
_cell_volume 1914.4(3)
_diffrn_measurement_device_type 'Rigaku RAXIS-RAPID'
_diffrn_radiation_type 'Mo K\a'
_diffrn_radiation_wavelength 0.71075
_exptl_crystal_colour colorless
_exptl_crystal_density_diffrn 1.454
_exptl_crystal_density_method 'not measured'
_exptl_crystal_description prism
_exptl_crystal_F_000 868.00
_exptl_crystal_preparation 'Acetone-CHCl3 (3:1)'
_cod_data_source_file bk5088.cif
_cod_data_source_block WEWZII
_cod_depositor_comments
;
The following automatic conversions were performed:

'_chemical_melting_point' tag was changed to
'_chemical_temperature_decomposition' since the value had been
'552K(decomp.)'. The value '552K(decomp.)' was changed to '552'.

Automatic conversion script
Id: cif_fix_values 1646 2011-03-28 12:23:43Z adriana 

The following automatic conversions were performed:

'_chemical_melting_point' tag was changed to
'_chemical_temperature_decomposition' since the value had been
'552K(decomp.)'. The value '552K(decomp.)' was changed to '552'.

Automatic conversion script
Id: cif_fix_values 1715 2011-07-08 13:25:40Z adriana 
;
_cod_original_sg_symbol_H-M P-1
_cod_database_code 2104585

loop_
_symmetry_equiv_pos_as_xyz
+X,+Y,+Z
-x,-y,-z

loop_
_atom_site_label
_atom_site_type_symbol
_atom_site_fract_x
_atom_site_fract_y
_atom_site_fract_z
_atom_site_occupancy
C1 C 0.6135 0.1214 0.7257 1
C2 C 0.5531 0.1532 0.8066 1
C3 C 0.5848 0.1150 0.9140 1
C4 C 0.6792 0.0491 0.9402 1
C5 C 0.7128 0.0070 1.0522 1
C6 C 0.8152 -0.0584 1.0674 1
C7 C 0.8612 -0.1062 1.1704 1
C8 C 0.9557 -0.1636 1.1791 1
C9 C 1.0138 -0.1814 1.0860 1
C10 C 0.9699 -0.1411 0.9874 1
C11 C 0.8712 -0.0794 0.9792 1
O1 O 0.8370 -0.0416 0.8762 1
C12 C 0.7426 0.0238 0.8572 1
C13 C 0.7120 0.0572 0.7516 1
C14 C 0.4529 0.2318 0.7864 1
O2 O 0.3876 0.2216 0.8674 1
C15 C 0.4400 0.3306 0.6645 1
O3 O 0.6584 0.0282 1.1275 1
C16 C 0.8062 -0.0900 1.2706 1
O4 O 0.7494 -0.1613 1.3528 1
O5 O 0.8364 0.0097 1.2638 1
C17 C 0.7926 0.0302 1.3608 1
O6 O 0.9989 -0.2021 1.2782 1
C18 C 0.9868 -0.3278 1.3568 1
O7 O 1.1090 -0.2368 1.1046 1
C19 C 1.1674 -0.2650 1.0170 1
C20 C 0.7810 0.0207 0.6668 1
O8 O 0.7405 -0.0396 0.6386 1
C21 C 0.8924 0.0580 0.6236 1
C22 C 0.5801 0.1479 0.6177 1
C23 C 0.6464 0.2242 0.5070 1
C24 C 0.6080 0.2392 0.4061 1
C25 C 0.6624 0.3107 0.2919 1
C26 C 0.6274 0.3202 0.1988 1
C27 C 0.5360 0.2610 0.2102 1
C28 C 0.4827 0.1904 0.3212 1
C29 C 0.5197 0.1824 0.4151 1
O9 O 0.4600 0.1144 0.5209 1
C30 C 0.4927 0.1007 0.6158 1
O10 O 0.7280 0.2678 0.5014 1
C31 C 0.7622 0.3735 0.2724 1
O11 O 0.8516 0.3346 0.2597 1
O12 O 0.7388 0.4817 0.2600 1
C32 C 0.8302 0.5478 0.2409 1
O13 O 0.6844 0.3866 0.0897 1
C33 C 0.6464 0.5036 0.0272 1
O14 O 0.5082 0.2776 0.1124 1
C34 C 0.4232 0.2108 0.1222 1
C35 C 0.2968 0.5248 0.3076 1
Cl1 Cl 0.4028 0.5540 0.2046 1
Cl2 Cl 0.2664 0.6122 0.3635 1
Cl3 Cl 0.2894 0.3690 0.4168 1
C36 C 0.0928 0.3652 0.2316 1
O15 O 0.1050 0.4671 0.2076 1
C37 C 0.0802 0.2676 0.3557 1
C38 C 0.0946 0.3210 0.1482 1
H1 H 0.5412 0.1327 0.9696 1
H2 H 1.0062 -0.1545 0.9262 1
H3 H 0.4714 0.4015 0.6486 0.5
H4 H 0.4658 0.3081 0.6096 0.5
H5 H 0.3632 0.3478 0.6662 0.5
H6? H 0.4061 0.3007 0.6265 0.5
H7? H 0.5119 0.3519 0.6206 0.5
H8? H 0.4044 0.3957 0.6652 0.5
H9 H 0.8453 -0.0050 1.4127 0.5
H10 H 0.7848 0.1087 1.3349 0.5
H11 H 0.7292 -0.0119 1.3995 0.5
H12? H 0.7277 0.0827 1.3417 0.5
H13? H 0.8385 0.0726 1.3765 0.5
H14? H 0.7720 -0.0395 1.4268 0.5
H15 H 1.0441 -0.3729 1.3371 0.5
H16 H 0.9823 -0.3457 1.4331 0.5
H17 H 0.9214 -0.3542 1.3486 0.5
H18? H 0.9213 -0.3389 1.4094 0.5
H19? H 1.0461 -0.3511 1.3998 0.5
H20? H 0.9901 -0.3682 1.3167 0.5
H21 H 1.2107 -0.2018 0.9652 0.5
H22 H 1.2110 -0.3349 1.0553 0.5
H23 H 1.1209 -0.2810 0.9806 0.5
H24? H 1.1482 -0.3397 1.0325 0.5
H25? H 1.2420 -0.2627 1.0118 0.5
H26? H 1.1485 -0.2065 0.9423 0.5
H27 H 0.9033 0.0996 0.5502 1
H28 H 0.9076 0.0996 0.6516 1
H29 H 0.9378 -0.0006 0.6410 1
H30 H 0.4220 0.1488 0.3314 1
H31 H 0.4512 0.0532 0.6881 1
H32 H 0.8593 0.5864 0.1628 0.5
H33 H 0.8132 0.5963 0.2733 0.5
H34 H 0.8866 0.4892 0.2814 0.5
H35? H 0.8465 0.5401 0.3088 0.5
H36? H 0.8083 0.6334 0.1944 0.5
H37? H 0.8864 0.5316 0.1966 0.5
H38 H 0.6788 0.5557 0.0404 0.5
H39 H 0.6669 0.5243 -0.0542 0.5
H40 H 0.5744 0.5019 0.0467 0.5
H41? H 0.5927 0.5110 -0.0168 0.5
H42? H 0.7019 0.5535 -0.0197 0.5
H43? H 0.6109 0.5323 0.0823 0.5
H44 H 0.3579 0.2478 0.1251 0.5
H45 H 0.4359 0.1952 0.0567 0.5
H46 H 0.4235 0.1329 0.1902 0.5
H47? H 0.4442 0.1387 0.1294 0.5
H48? H 0.3866 0.2575 0.0571 0.5
H49? H 0.3752 0.2052 0.1897 0.5
H50 H 0.1292 0.2158 0.3634 1
H51 H 0.0204 0.2338 0.3780 1
H52 H 0.0842 0.2934 0.4036 1
H53 H 0.1681 0.2876 0.1367 0.5
H54 H 0.0507 0.2494 0.1813 0.5
H55 H 0.0775 0.3738 0.0780 0.5
H56? H 0.0205 0.3337 0.1357 0.5
H57? H 0.1184 0.2487 0.1714 0.5
H58? H 0.1343 0.3791 0.0761 0.5

loop_
_geom_angle_atom_site_label_1
_geom_angle_atom_site_label_2
_geom_angle_atom_site_label_3
_geom_angle
_geom_angle_site_symmetry_1
_geom_angle_site_symmetry_2
_geom_angle_site_symmetry_3
_geom_angle_publ_flag
C11 O1 C12 118.28 . . . yes
C16 O5 C17 115.86 . . . yes
C8 O6 C18 113.27 . . . yes
C9 O7 C19 117.23 . . . yes
C29 O9 C30 118.29 . . . yes
C31 O12 C32 114.30 . . . yes
C26 O13 C33 115.59 . . . yes
C27 O14 C34 117.54 . . . yes
C2 C1 C13 118.42 . . . no
C2 C1 C22 123.76 . . . no
C13 C1 C22 117.81 . . . no
C1 C2 C3 120.83 . . . no
C1 C2 C14 124.58 . . . no
C3 C2 C14 114.57 . . . no
C2 C3 C4 120.31 . . . no
C3 C4 C5 121.14 . . . no
C3 C4 C12 118.89 . . . no
C5 C4 C12 119.96 . . . no
O3 C5 C4 121.48 . . . yes
O3 C5 C6 122.89 . . . yes
C4 C5 C6 115.61 . . . no
C5 C6 C7 123.78 . . . no
C5 C6 C11 119.50 . . . no
C7 C6 C11 116.69 . . . no
C6 C7 C8 121.37 . . . no
C6 C7 C16 120.66 . . . no
C8 C7 C16 117.94 . . . no
O6 C8 C7 118.80 . . . yes
O6 C8 C9 120.02 . . . yes
C7 C8 C9 121.14 . . . no
O7 C9 C8 115.02 . . . yes
O7 C9 C10 125.86 . . . yes
C8 C9 C10 119.12 . . . no
C9 C10 C11 118.87 . . . no
O1 C11 C6 123.87 . . . yes
O1 C11 C10 113.41 . . . yes
C6 C11 C10 122.72 . . . no
O1 C12 C4 122.72 . . . yes
O1 C12 C13 115.00 . . . yes
C4 C12 C13 122.18 . . . no
C1 C13 C12 119.17 . . . no
C1 C13 C20 120.67 . . . no
C12 C13 C20 120.10 . . . no
O2 C14 C2 119.39 . . . yes
O2 C14 C15 120.13 . . . yes
C2 C14 C15 120.27 . . . no
O4 C16 O5 123.42 . . . yes
O4 C16 C7 124.91 . . . yes
O5 C16 C7 111.35 . . . yes
O8 C20 C13 117.60 . . . yes
O8 C20 C21 122.83 . . . yes
C13 C20 C21 119.57 . . . no
C1 C22 C23 119.28 . . . no
C1 C22 C30 121.90 . . . no
C23 C22 C30 118.76 . . . no
O10 C23 C22 122.81 . . . yes
O10 C23 C24 122.98 . . . yes
C22 C23 C24 114.18 . . . no
C23 C24 C25 121.56 . . . no
C23 C24 C29 121.86 . . . no
C25 C24 C29 116.55 . . . no
C24 C25 C26 120.67 . . . no
C24 C25 C31 120.92 . . . no
C26 C25 C31 118.38 . . . no
O13 C26 C25 119.12 . . . yes
O13 C26 C27 119.07 . . . yes
C25 C26 C27 121.78 . . . no
O14 C27 C26 116.64 . . . yes
O14 C27 C28 125.29 . . . yes
C26 C27 C28 118.06 . . . no
C27 C28 C29 119.13 . . . no
O9 C29 C24 121.01 . . . yes
O9 C29 C28 115.17 . . . yes
C24 C29 C28 123.80 . . . no
O9 C30 C22 125.79 . . . yes
O11 C31 O12 124.57 . . . yes
O11 C31 C25 124.28 . . . yes
O12 C31 C25 110.85 . . . yes
C2 C3 H1 120.00 . . . no
C4 C3 H1 120.00 . . . no
C9 C10 H2 120.00 . . . no
C11 C10 H2 121.00 . . . no
C14 C15 H3 110.00 . . . no
C14 C15 H4 112.00 . . . no
C14 C15 H5 106.00 . . . no
C14 C15 H6 110.00 . . . no
C14 C15 H7 107.00 . . . no
C14 C15 H8 112.00 . . . no
H3 C15 H4 112.00 . . . no
H3 C15 H5 106.00 . . . no
H3 C15 H6 140.00 . . . no
H3 C15 H7 59.00 . . . no
H3 C15 H8 54.00 . . . no
H4 C15 H5 110.00 . . . no
H4 C15 H6 48.00 . . . no
H4 C15 H7 60.00 . . . no
H4 C15 H8 136.00 . . . no
H5 C15 H6 65.00 . . . no
H5 C15 H7 147.00 . . . no
H5 C15 H8 54.00 . . . no
H6 C15 H7 106.00 . . . no
H6 C15 H8 112.00 . . . no
H7 C15 H8 110.00 . . . no
O5 C17 H9 105.00 . . . no
O5 C17 H10 109.00 . . . no
O5 C17 H11 109.00 . . . no
O5 C17 H12 108.00 . . . no
O5 C17 H13 114.00 . . . no
O5 C17 H14 112.00 . . . no
H9 C17 H10 112.00 . . . no
H9 C17 H11 108.00 . . . no
H9 C17 H12 146.00 . . . no
H9 C17 H13 54.00 . . . no
H9 C17 H14 66.00 . . . no
H10 C17 H11 114.00 . . . no
H10 C17 H12 50.00 . . . no
H10 C17 H13 58.00 . . . no
H10 C17 H14 139.00 . . . no
H11 C17 H12 68.00 . . . no
H11 C17 H13 135.00 . . . no
H11 C17 H14 43.00 . . . no
H12 C17 H13 104.00 . . . no
H12 C17 H14 107.00 . . . no
H13 C17 H14 110.00 . . . no
O6 C18 H15 111.00 . . . no
O6 C18 H16 112.00 . . . no
O6 C18 H17 110.00 . . . no
O6 C18 H18 109.00 . . . no
O6 C18 H19 105.00 . . . no
O6 C18 H20 110.00 . . . no
H15 C18 H16 110.00 . . . no
H15 C18 H17 106.00 . . . no
H15 C18 H18 140.00 . . . no
H15 C18 H19 63.00 . . . no
H15 C18 H20 49.00 . . . no
H16 C18 H17 108.00 . . . no
H16 C18 H18 55.00 . . . no
H16 C18 H19 54.00 . . . no
H16 C18 H20 137.00 . . . no
H17 C18 H18 57.00 . . . no
H17 C18 H19 145.00 . . . no
H17 C18 H20 59.00 . . . no
H18 C18 H19 109.00 . . . no
H18 C18 H20 113.00 . . . no
H19 C18 H20 111.00 . . . no
O7 C19 H21 108.00 . . . no
O7 C19 H22 107.00 . . . no
O7 C19 H23 111.00 . . . no
O7 C19 H24 110.00 . . . no
O7 C19 H25 112.00 . . . no
O7 C19 H26 109.00 . . . no
H21 C19 H22 110.00 . . . no
H21 C19 H23 112.00 . . . no
H21 C19 H24 143.00 . . . no
H21 C19 H25 54.00 . . . no
H21 C19 H26 58.00 . . . no
H22 C19 H23 109.00 . . . no
H22 C19 H24 59.00 . . . no
H22 C19 H25 57.00 . . . no
H22 C19 H26 144.00 . . . no
H23 C19 H24 53.00 . . . no
H23 C19 H25 137.00 . . . no
H23 C19 H26 58.00 . . . no
H24 C19 H25 111.00 . . . no
H24 C19 H26 108.00 . . . no
H25 C19 H26 107.00 . . . no
C20 C21 H27 111.00 . . . no
C20 C21 H28 111.00 . . . no
C20 C21 H29 113.00 . . . no
H27 C21 H28 108.00 . . . no
H27 C21 H29 107.00 . . . no
H28 C21 H29 107.00 . . . no
C27 C28 H30 120.00 . . . no
C29 C28 H30 121.00 . . . no
O9 C30 H31 117.00 . . . no
C22 C30 H31 117.00 . . . no
O12 C32 H32 111.00 . . . no
O12 C32 H33 110.00 . . . no
O12 C32 H34 107.00 . . . no
O12 C32 H35 113.00 . . . no
O12 C32 H36 105.00 . . . no
O12 C32 H37 111.00 . . . no
H32 C32 H33 114.00 . . . no
H32 C32 H34 106.00 . . . no
H32 C32 H35 136.00 . . . no
H32 C32 H36 63.00 . . . no
H32 C32 H37 46.00 . . . no
H33 C32 H34 108.00 . . . no
H33 C32 H35 50.00 . . . no
H33 C32 H36 58.00 . . . no
H33 C32 H37 139.00 . . . no
H34 C32 H35 59.00 . . . no
H34 C32 H36 147.00 . . . no
H34 C32 H37 62.00 . . . no
H35 C32 H36 106.00 . . . no
H35 C32 H37 114.00 . . . no
H36 C32 H37 107.00 . . . no
O13 C33 H38 111.00 . . . no
O13 C33 H39 106.00 . . . no
O13 C33 H40 106.00 . . . no
O13 C33 H41 113.00 . . . no
O13 C33 H42 111.00 . . . no
O13 C33 H43 109.00 . . . no
H38 C33 H39 108.00 . . . no
H38 C33 H40 115.00 . . . no
H38 C33 H41 135.00 . . . no
H38 C33 H42 52.00 . . . no
H38 C33 H43 58.00 . . . no
H39 C33 H40 110.00 . . . no
H39 C33 H41 61.00 . . . no
H39 C33 H42 58.00 . . . no
H39 C33 H43 145.00 . . . no
H40 C33 H41 50.00 . . . no
H40 C33 H42 143.00 . . . no
H40 C33 H43 60.00 . . . no
H41 C33 H42 111.00 . . . no
H41 C33 H43 105.00 . . . no
H42 C33 H43 107.00 . . . no
O14 C34 H44 113.00 . . . no
O14 C34 H45 109.00 . . . no
O14 C34 H46 110.00 . . . no
O14 C34 H47 113.00 . . . no
O14 C34 H48 108.00 . . . no
O14 C34 H49 104.00 . . . no
H44 C34 H45 110.00 . . . no
H44 C34 H46 110.00 . . . no
H44 C34 H47 133.00 . . . no
H44 C34 H48 55.00 . . . no
H44 C34 H49 52.00 . . . no
H45 C34 H46 105.00 . . . no
H45 C34 H47 58.00 . . . no
H45 C34 H48 60.00 . . . no
H45 C34 H49 147.00 . . . no
H46 C34 H47 49.00 . . . no
H46 C34 H48 142.00 . . . no
H46 C34 H49 66.00 . . . no
H47 C34 H48 112.00 . . . no
H47 C34 H49 112.00 . . . no
H48 C34 H49 107.00 . . . no
O15 C36 C37 120.81 . . . yes
O15 C36 C38 126.18 . . . yes
C37 C36 C38 112.92 . . . no
C36 C37 H50 110.00 . . . no
C36 C37 H51 113.00 . . . no
C36 C37 H52 112.00 . . . no
H50 C37 H51 108.00 . . . no
H50 C37 H52 107.00 . . . no
H51 C37 H52 106.00 . . . no
C36 C38 H53 108.00 . . . no
C36 C38 H54 112.00 . . . no
C36 C38 H55 117.00 . . . no
C36 C38 H56 102.00 . . . no
C36 C38 H57 114.00 . . . no
C36 C38 H58 105.00 . . . no
H53 C38 H54 101.00 . . . no
H53 C38 H55 108.00 . . . no
H53 C38 H56 150.00 . . . no
H53 C38 H57 49.00 . . . no
H53 C38 H58 71.00 . . . no
H54 C38 H55 109.00 . . . no
H54 C38 H56 63.00 . . . no
H54 C38 H57 54.00 . . . no
H54 C38 H58 142.00 . . . no
H55 C38 H56 60.00 . . . no
H55 C38 H57 128.00 . . . no
H55 C38 H58 46.00 . . . no
H56 C38 H57 114.00 . . . no
H56 C38 H58 105.00 . . . no
H57 C38 H58 114.00 . . . no
Cl1 C35 Cl2 118.81 . . . yes
Cl1 C35 Cl3 113.33 . . . yes
Cl2 C35 Cl3 112.27 . . . yes

loop_
_geom_bond_atom_site_label_1
_geom_bond_atom_site_label_2
_geom_bond_distance
_geom_bond_site_symmetry_1
_geom_bond_site_symmetry_2
_geom_bond_publ_flag
Cl1 C35 1.6699 . . yes
Cl2 C35 1.6182 . . yes
Cl3 C35 1.8276 . . yes
O1 C11 1.3694 . . yes
O1 C12 1.3827 . . yes
O2 C14 1.1989 . . yes
O3 C5 1.2415 . . yes
O4 C16 1.2069 . . yes
O5 C17 1.4526 . . yes
O5 C16 1.3495 . . yes
O6 C18 1.4531 . . yes
O6 C8 1.3803 . . yes
O7 C9 1.3421 . . yes
O7 C19 1.4485 . . yes
O8 C20 1.2206 . . yes
O9 C29 1.3787 . . yes
O9 C30 1.3446 . . yes
O10 C23 1.2202 . . yes
O11 C31 1.2111 . . yes
O12 C31 1.3332 . . yes
O12 C32 1.4427 . . yes
O13 C26 1.3887 . . yes
O13 C33 1.4079 . . yes
O14 C27 1.3393 . . yes
O14 C34 1.4190 . . yes
O15 C36 1.2200 . . yes
C1 C22 1.4606 . . no
C1 C2 1.4110 . . no
C1 C13 1.4300 . . no
C2 C14 1.5213 . . no
C2 C3 1.4074 . . no
C3 C4 1.3939 . . no
C4 C5 1.4656 . . no
C4 C12 1.3994 . . no
C5 C6 1.4672 . . no
C6 C11 1.3919 . . no
C6 C7 1.4298 . . no
C7 C8 1.3377 . . no
C7 C16 1.4942 . . no
C8 C9 1.4345 . . no
C9 C10 1.3760 . . no
C10 C11 1.4068 . . no
C12 C13 1.3915 . . no
C13 C20 1.5315 . . no
C14 C15 1.5364 . . no
C20 C21 1.4759 . . no
C22 C30 1.3495 . . no
C22 C23 1.4793 . . no
C23 C24 1.4505 . . no
C24 C29 1.3775 . . no
C24 C25 1.4328 . . no
C25 C26 1.3571 . . no
C25 C31 1.5095 . . no
C26 C27 1.4199 . . no
C27 C28 1.3972 . . no
C28 C29 1.3881 . . no
C3 H1 0.9500 . . no
C10 H2 0.9500 . . no
C15 H5 0.9800 . . no
C15 H8 0.9100 . . no
C15 H6 0.9600 . . no
C15 H7 0.9800 . . no
C15 H3 0.9600 . . no
C15 H4 0.9100 . . no
C17 H13 0.9700 . . no
C17 H14 0.9300 . . no
C17 H11 0.9500 . . no
C17 H9 0.9800 . . no
C17 H10 0.9000 . . no
C17 H12 1.0000 . . no
C18 H15 0.9600 . . no
C18 H20 0.9100 . . no
C18 H19 0.9700 . . no
C18 H17 0.9900 . . no
C18 H18 0.9600 . . no
C18 H16 0.9300 . . no
C19 H22 0.9700 . . no
C19 H23 0.9400 . . no
C19 H26 0.9700 . . no
C19 H21 0.9300 . . no
C19 H25 0.9500 . . no
C19 H24 0.9400 . . no
C21 H27 0.8500 . . no
C21 H29 0.8600 . . no
C21 H28 0.8500 . . no
C28 H30 0.9500 . . no
C30 H31 0.9500 . . no
C32 H36 1.0100 . . no
C32 H34 1.0100 . . no
C32 H32 0.9300 . . no
C32 H33 0.9100 . . no
C32 H37 0.9200 . . no
C32 H35 0.9300 . . no
C33 H38 0.9400 . . no
C33 H39 0.9800 . . no
C33 H40 0.9100 . . no
C33 H41 0.9600 . . no
C33 H42 0.9300 . . no
C33 H43 1.0000 . . no
C34 H45 0.9800 . . no
C34 H46 0.9800 . . no
C34 H44 0.9200 . . no
C34 H49 0.9700 . . no
C34 H47 0.9000 . . no
C34 H48 0.9600 . . no
C36 C37 1.5149 . . no
C36 C38 1.4854 . . no
C37 H50 0.8400 . . no
C37 H51 0.8600 . . no
C37 H52 0.8700 . . no
C38 H55 0.9100 . . no
C38 H57 0.8700 . . no
C38 H58 0.9800 . . no
C38 H56 0.9800 . . no
C38 H53 1.0100 . . no
C38 H54 1.0000 . . no
